data_4306406
loop_
_publ_author_name
'Jos\'e Ruiz'
'Venancio Rodr\'iguez'
'Natalia Cutillas'
'Gregorio L\'opez'
'Delia Bautista'

_publ_section_title
;
Acetonimine and 4-Imino-2-methylpentan-2-amino Platinum(II) Complexes:
Synthesis and in Vitro Antitumor Activity
;
_journal_name_full 'Inorganic Chemistry'
_journal_page_first 10025
_journal_page_last 10036
_journal_paper_doi 10.1021/ic8012359
_journal_volume 47
_journal_year 2008
_chemical_formula_sum 'C15 H24 N2 O Pt'
_chemical_formula_weight 443.45
_chemical_name_systematic
; 
 ? 
;
_space_group_IT_number 14
_symmetry_cell_setting monoclinic
_symmetry_space_group_name_Hall '-P 2yn'
_symmetry_space_group_name_H-M 'P 1 21/n 1'
_atom_sites_solution_hydrogens geom
_atom_sites_solution_primary direct
_atom_sites_solution_secondary difmap
_audit_creation_method SHELXL-97
_cell_angle_alpha 90.00
_cell_angle_beta 112.707(2)
_cell_angle_gamma 90.00
_cell_formula_units_Z 12
_cell_length_a 14.0193(6)
_cell_length_b 26.1617(11)
_cell_length_c 14.2020(6)
_cell_measurement_reflns_used 9549
_cell_measurement_temperature 100(2)
_cell_measurement_theta_max 27.96
_cell_measurement_theta_min 2.2
_cell_volume 4805.1(4)
_computing_cell_refinement 'Bruker SAINT'
_computing_data_collection 'Bruker SMART'
_computing_data_reduction 'Bruker SAINT'
_computing_molecular_graphics 'Bruker SHELXTL'
_computing_publication_material 'Bruker SHELXTL'
_computing_structure_refinement 'SHELXL-97 (Sheldrick, 1997)'
_computing_structure_solution 'SHELXS-97 (Sheldrick, 1990)'
_diffrn_ambient_temperature 100(2)
_diffrn_detector_area_resol_mean 8.26
_diffrn_measured_fraction_theta_full 0.999
_diffrn_measured_fraction_theta_max 0.999
_diffrn_measurement_device_type 'Bruker SMART APEX CCD'
_diffrn_measurement_method \w-scan
_diffrn_radiation_monochromator graphite
_diffrn_radiation_source 'fine-focus sealed tube'
_diffrn_radiation_type MoK\a
_diffrn_radiation_wavelength 0.71073
_diffrn_reflns_av_R_equivalents 0.0301
_diffrn_reflns_av_sigmaI/netI 0.0234
_diffrn_reflns_limit_h_max 17
_diffrn_reflns_limit_h_min -17
_diffrn_reflns_limit_k_max 32
_diffrn_reflns_limit_k_min -32
_diffrn_reflns_limit_l_max 17
_diffrn_reflns_limit_l_min -17
_diffrn_reflns_number 52064
_diffrn_reflns_theta_full 26.00
_diffrn_reflns_theta_max 26.37
_diffrn_reflns_theta_min 1.73
_exptl_absorpt_coefficient_mu 8.755
_exptl_absorpt_correction_T_max 0.4459
_exptl_absorpt_correction_T_min 0.281
_exptl_absorpt_correction_type multi-scan
_exptl_absorpt_process_details SADABS
_exptl_crystal_colour colourless
_exptl_crystal_density_diffrn 1.839
_exptl_crystal_density_method 'not measured'
_exptl_crystal_description block
_exptl_crystal_F_000 2568
_exptl_crystal_size_max 0.23
_exptl_crystal_size_mid 0.13
_exptl_crystal_size_min 0.11
_refine_diff_density_max 3.879
_refine_diff_density_min -1.191
_refine_diff_density_rms 0.166
_refine_ls_extinction_method none
_refine_ls_goodness_of_fit_ref 1.097
_refine_ls_hydrogen_treatment 'NH free with SADI, rigid methyls others riding'
_refine_ls_matrix_type full
_refine_ls_number_parameters 541
_refine_ls_number_reflns 9824
_refine_ls_number_restraints 3
_refine_ls_restrained_S_all 1.097
_refine_ls_R_factor_all 0.0366
_refine_ls_R_factor_gt 0.0298
_refine_ls_shift/su_max 0.001
_refine_ls_shift/su_mean 0.000
_refine_ls_structure_factor_coef Fsqd
_refine_ls_weighting_details 'calc w=1/[\s^2^(Fo^2^)+(0.0302P)^2^+15.5511P] where P=(Fo^2^+2Fc^2^)/3'
_refine_ls_weighting_scheme calc
_refine_ls_wR_factor_gt 0.0675
_refine_ls_wR_factor_ref 0.0702
_reflns_number_gt 8499
_reflns_number_total 9824
_reflns_threshold_expression >2sigma(I)
_cod_data_source_file ic8012359_si_001_2.cif
_cod_data_source_block nc51s
_cod_database_code 4306406

loop_
_symmetry_equiv_pos_as_xyz
'x, y, z'
'-x+1/2, y+1/2, -z+1/2'
'-x, -y, -z'
'x-1/2, -y-1/2, z-1/2'

loop_
_atom_site_label
_atom_site_type_symbol
_atom_site_fract_x
_atom_site_fract_y
_atom_site_fract_z
_atom_site_U_iso_or_equiv
_atom_site_adp_type
_atom_site_occupancy
_atom_site_symmetry_multiplicity
_atom_site_calc_flag
_atom_site_refinement_flags
_atom_site_disorder_assembly
_atom_site_disorder_group
Pt1 Pt 0.348631(14) 0.497014(7) 0.640659(13) 0.01697(5) Uani 1 1 d . . .
Pt2 Pt 0.655375(14) 0.165675(7) 0.349629(14) 0.01870(6) Uani 1 1 d . . .
Pt3 Pt 0.798027(14) 0.336289(6) 0.079130(14) 0.01854(6) Uani 1 1 d . . .
N1 N 0.4793(3) 0.44720(15) 0.6909(3) 0.0195(8) Uani 1 1 d . . .
N2 N 0.3642(3) 0.51790(15) 0.7884(3) 0.0199(8) Uani 1 1 d D . .
H02 H 0.333(4) 0.4993(18) 0.822(4) 0.026(14) Uiso 1 1 d D . .
N3 N 0.5299(3) 0.21603(15) 0.2699(3) 0.0216(9) Uani 1 1 d . . .
N4 N 0.6524(3) 0.13405(15) 0.2132(3) 0.0212(9) Uani 1 1 d D . .
H04 H 0.673(4) 0.1551(16) 0.175(4) 0.017(13) Uiso 1 1 d D . .
N5 N 0.9293(3) 0.38577(15) 0.1423(3) 0.0215(9) Uani 1 1 d . . .
N6 N 0.8099(3) 0.31096(15) 0.2236(3) 0.0204(9) Uani 1 1 d D . .
H06 H 0.780(4) 0.3338(16) 0.251(4) 0.022(14) Uiso 1 1 d D . .
O1 O 0.2763(3) 0.62435(14) 0.6659(3) 0.0347(9) Uani 1 1 d . . .
O2 O 0.7419(3) 0.03328(14) 0.3920(3) 0.0369(10) Uani 1 1 d . . .
O3 O 0.6877(3) 0.21297(14) 0.0893(3) 0.0394(10) Uani 1 1 d . . .
C1 C 0.2185(4) 0.54355(18) 0.5883(4) 0.0241(11) Uani 1 1 d . . .
H1A H 0.1727 0.5343 0.5176 0.029 Uiso 1 1 calc R . .
H1B H 0.1790 0.5405 0.6327 0.029 Uiso 1 1 calc R . .
C2 C 0.2587(4) 0.59520(19) 0.5921(4) 0.0230(10) Uani 1 1 d . . .
C3 C 0.2801(5) 0.6139(2) 0.5017(4) 0.0323(12) Uani 1 1 d . . .
H3A H 0.2171 0.6290 0.4513 0.048 Uiso 1 1 calc R . .
H3B H 0.3023 0.5852 0.4708 0.048 Uiso 1 1 calc R . .
H3C H 0.3349 0.6398 0.5244 0.048 Uiso 1 1 calc R . .
C4 C 0.4855(4) 0.5872(2) 0.8183(4) 0.0296(12) Uani 1 1 d . . .
H4A H 0.5577 0.5803 0.8625 0.044 Uiso 1 1 calc R . .
H4B H 0.4692 0.6230 0.8259 0.044 Uiso 1 1 calc R . .
H4C H 0.4751 0.5806 0.7471 0.044 Uiso 1 1 calc R . .
C5 C 0.4164(4) 0.55327(18) 0.8480(4) 0.0221(10) Uani 1 1 d . . .
C6 C 0.4128(4) 0.5627(2) 0.9511(4) 0.0294(12) Uani 1 1 d . . .
H6A H 0.3761 0.5948 0.9496 0.044 Uiso 1 1 calc R . .
H6B H 0.4835 0.5650 1.0026 0.044 Uiso 1 1 calc R . .
H6C H 0.3766 0.5344 0.9682 0.044 Uiso 1 1 calc R . .
C11 C 0.3347(4) 0.47044(17) 0.5041(4) 0.0193(10) Uani 1 1 d . . .
C12 C 0.4211(4) 0.44145(17) 0.5062(4) 0.0201(10) Uani 1 1 d . . .
C13 C 0.4209(4) 0.4155(2) 0.4204(4) 0.0271(11) Uani 1 1 d . . .
H13 H 0.4788 0.3953 0.4249 0.032 Uiso 1 1 calc R . .
C14 C 0.3356(4) 0.4190(2) 0.3278(4) 0.0308(12) Uani 1 1 d . . .
H14 H 0.3351 0.4014 0.2690 0.037 Uiso 1 1 calc R . .
C15 C 0.2524(4) 0.4484(2) 0.3229(4) 0.0264(11) Uani 1 1 d . . .
H15 H 0.1949 0.4518 0.2599 0.032 Uiso 1 1 calc R . .
C16 C 0.2516(4) 0.47305(19) 0.4093(4) 0.0243(11) Uani 1 1 d . . .
H16 H 0.1924 0.4924 0.4039 0.029 Uiso 1 1 calc R . .
C17 C 0.5139(4) 0.44167(19) 0.6046(4) 0.0222(10) Uani 1 1 d . . .
H17A H 0.5529 0.4094 0.6118 0.027 Uiso 1 1 calc R . .
H17B H 0.5601 0.4704 0.6051 0.027 Uiso 1 1 calc R . .
C18 C 0.4455(4) 0.39670(18) 0.7133(4) 0.0268(11) Uani 1 1 d . . .
H18A H 0.3925 0.3827 0.6510 0.040 Uiso 1 1 calc R . .
H18B H 0.4168 0.4005 0.7658 0.040 Uiso 1 1 calc R . .
H18C H 0.5049 0.3734 0.7378 0.040 Uiso 1 1 calc R . .
C19 C 0.5685(4) 0.46482(19) 0.7826(4) 0.0261(11) Uani 1 1 d . . .
H19A H 0.5465 0.4692 0.8397 0.039 Uiso 1 1 calc R . .
H19B H 0.5938 0.4975 0.7676 0.039 Uiso 1 1 calc R . .
H19C H 0.6240 0.4394 0.8007 0.039 Uiso 1 1 calc R . .
C21 C 0.7831(4) 0.12105(19) 0.4310(4) 0.0270(11) Uani 1 1 d . . .
H21A H 0.8287 0.1174 0.3928 0.032 Uiso 1 1 calc R . .
H21B H 0.8233 0.1368 0.4981 0.032 Uiso 1 1 calc R . .
C22 C 0.7428(4) 0.0715(2) 0.4442(4) 0.0266(11) Uani 1 1 d . . .
C23 C 0.6955(5) 0.0662(2) 0.5237(4) 0.0316(12) Uani 1 1 d . . .
H23A H 0.6212 0.0594 0.4895 0.047 Uiso 1 1 calc R . .
H23B H 0.7060 0.0980 0.5629 0.047 Uiso 1 1 calc R . .
H23C H 0.7287 0.0379 0.5698 0.047 Uiso 1 1 calc R . .
C24 C 0.5453(4) 0.0599(2) 0.1968(4) 0.0315(12) Uani 1 1 d . . .
H24A H 0.5447 0.0725 0.2616 0.047 Uiso 1 1 calc R . .
H24B H 0.5781 0.0261 0.2072 0.047 Uiso 1 1 calc R . .
H24C H 0.4742 0.0573 0.1464 0.047 Uiso 1 1 calc R . .
C25 C 0.6049(4) 0.09623(18) 0.1589(4) 0.0240(11) Uani 1 1 d . . .
C26 C 0.6037(5) 0.0862(2) 0.0541(4) 0.0316(12) Uani 1 1 d . . .
H26A H 0.6412 0.1135 0.0358 0.047 Uiso 1 1 calc R . .
H26B H 0.5321 0.0852 0.0044 0.047 Uiso 1 1 calc R . .
H26C H 0.6371 0.0533 0.0539 0.047 Uiso 1 1 calc R . .
C31 C 0.6472(4) 0.20239(19) 0.4704(4) 0.0241(11) Uani 1 1 d . . .
C32 C 0.5561(4) 0.23111(18) 0.4466(4) 0.0239(11) Uani 1 1 d . . .
C33 C 0.5381(4) 0.2625(2) 0.5178(4) 0.0290(12) Uani 1 1 d . . .
H33 H 0.4761 0.2819 0.4980 0.035 Uiso 1 1 calc R . .
C34 C 0.6101(4) 0.2653(2) 0.6170(4) 0.0334(13) Uani 1 1 d . . .
H34 H 0.5982 0.2864 0.6658 0.040 Uiso 1 1 calc R . .
C35 C 0.6998(5) 0.2368(2) 0.6438(4) 0.0363(14) Uani 1 1 d . . .
H35 H 0.7494 0.2380 0.7120 0.044 Uiso 1 1 calc R . .
C36 C 0.7185(4) 0.2063(2) 0.5718(4) 0.0295(12) Uani 1 1 d . . .
H36 H 0.7814 0.1877 0.5921 0.035 Uiso 1 1 calc R . .
C37 C 0.4766(4) 0.2255(2) 0.3411(4) 0.0260(11) Uani 1 1 d . . .
H37A H 0.4345 0.2570 0.3209 0.031 Uiso 1 1 calc R . .
H37B H 0.4301 0.1966 0.3383 0.031 Uiso 1 1 calc R . .
C38 C 0.5715(4) 0.26492(19) 0.2491(4) 0.0302(12) Uani 1 1 d . . .
H38A H 0.6088 0.2586 0.2044 0.045 Uiso 1 1 calc R . .
H38B H 0.6188 0.2798 0.3135 0.045 Uiso 1 1 calc R . .
H38C H 0.5143 0.2887 0.2156 0.045 Uiso 1 1 calc R . .
C39 C 0.4541(4) 0.1958(2) 0.1724(4) 0.0292(12) Uani 1 1 d . . .
H39A H 0.3929 0.2179 0.1482 0.044 Uiso 1 1 calc R . .
H39B H 0.4339 0.1611 0.1830 0.044 Uiso 1 1 calc R . .
H39C H 0.4854 0.1951 0.1214 0.044 Uiso 1 1 calc R . .
C41 C 0.6632(4) 0.29381(19) 0.0091(4) 0.0241(11) Uani 1 1 d . . .
H41A H 0.6140 0.3008 0.0422 0.029 Uiso 1 1 calc R . .
H41B H 0.6297 0.3030 -0.0639 0.029 Uiso 1 1 calc R . .
C42 C 0.6922(4) 0.2401(2) 0.0199(4) 0.0279(12) Uani 1 1 d . . .
C43 C 0.7317(5) 0.2165(2) -0.0563(4) 0.0349(13) Uani 1 1 d . . .
H43A H 0.7719 0.1857 -0.0266 0.052 Uiso 1 1 calc R . .
H43B H 0.7758 0.2412 -0.0724 0.052 Uiso 1 1 calc R . .
H43C H 0.6730 0.2074 -0.1189 0.052 Uiso 1 1 calc R . .
C44 C 0.9178(5) 0.2368(2) 0.2423(4) 0.0350(13) Uani 1 1 d . . .
H44A H 0.9082 0.2454 0.1721 0.053 Uiso 1 1 calc R . .
H44B H 0.8922 0.2022 0.2443 0.053 Uiso 1 1 calc R . .
H44C H 0.9915 0.2386 0.2862 0.053 Uiso 1 1 calc R . .
C45 C 0.8593(4) 0.27396(19) 0.2796(4) 0.0243(11) Uani 1 1 d . . .
C46 C 0.8629(4) 0.2648(2) 0.3851(4) 0.0294(12) Uani 1 1 d . . .
H46A H 0.8336 0.2943 0.4070 0.044 Uiso 1 1 calc R . .
H46B H 0.9349 0.2599 0.4323 0.044 Uiso 1 1 calc R . .
H46C H 0.8227 0.2342 0.3851 0.044 Uiso 1 1 calc R . .
C51 C 0.7970(4) 0.36531(18) -0.0518(4) 0.0210(10) Uani 1 1 d . . .
C52 C 0.8593(4) 0.40978(18) -0.0377(4) 0.0246(11) Uani 1 1 d . . .
C53 C 0.8718(4) 0.4338(2) -0.1199(4) 0.0295(12) Uani 1 1 d . . .
H53 H 0.9138 0.4635 -0.1086 0.035 Uiso 1 1 calc R . .
C54 C 0.8236(4) 0.41461(18) -0.2177(4) 0.0254(11) Uani 1 1 d . . .
H54 H 0.8318 0.4311 -0.2737 0.030 Uiso 1 1 calc R . .
C55 C 0.7635(4) 0.37145(18) -0.2330(4) 0.0238(11) Uani 1 1 d . . .
H55 H 0.7301 0.3581 -0.3000 0.029 Uiso 1 1 calc R . .
C56 C 0.7512(4) 0.34698(18) -0.1511(4) 0.0214(10) Uani 1 1 d . . .
H56 H 0.7102 0.3169 -0.1637 0.026 Uiso 1 1 calc R . .
C57 C 0.9074(4) 0.42973(19) 0.0693(4) 0.0292(12) Uani 1 1 d . . .
H57A H 0.8597 0.4541 0.0821 0.035 Uiso 1 1 calc R . .
H57B H 0.9724 0.4480 0.0791 0.035 Uiso 1 1 calc R . .
C58 C 1.0230(4) 0.3586(2) 0.1456(4) 0.0287(12) Uani 1 1 d . . .
H58A H 1.0826 0.3817 0.1715 0.043 Uiso 1 1 calc R . .
H58B H 1.0132 0.3472 0.0767 0.043 Uiso 1 1 calc R . .
H58C H 1.0354 0.3289 0.1908 0.043 Uiso 1 1 calc R . .
C59 C 0.9468(5) 0.4061(2) 0.2445(4) 0.0352(13) Uani 1 1 d . . .
H59A H 0.9642 0.3780 0.2938 0.053 Uiso 1 1 calc R . .
H59B H 0.8838 0.4231 0.2427 0.053 Uiso 1 1 calc R . .
H59C H 1.0038 0.4308 0.2647 0.053 Uiso 1 1 calc R . .

loop_
_atom_site_aniso_label
_atom_site_aniso_U_11
_atom_site_aniso_U_22
_atom_site_aniso_U_33
_atom_site_aniso_U_23
_atom_site_aniso_U_13
_atom_site_aniso_U_12
Pt1 0.02036(10) 0.01617(9) 0.01669(10) 0.00128(7) 0.00970(8) 0.00083(7)
Pt2 0.01860(10) 0.01930(10) 0.01943(11) 0.00373(7) 0.00869(8) -0.00040(7)
Pt3 0.02180(10) 0.01757(9) 0.01986(11) -0.00253(7) 0.01204(8) -0.00213(7)
N1 0.022(2) 0.019(2) 0.019(2) 0.0009(16) 0.0103(18) 0.0006(16)
N2 0.024(2) 0.021(2) 0.017(2) 0.0009(16) 0.0106(18) 0.0009(17)
N3 0.021(2) 0.020(2) 0.023(2) 0.0012(16) 0.0074(18) 0.0018(16)
N4 0.024(2) 0.020(2) 0.024(2) 0.0069(17) 0.0134(19) 0.0048(17)
N5 0.026(2) 0.019(2) 0.024(2) -0.0075(16) 0.0149(19) -0.0045(17)
N6 0.025(2) 0.017(2) 0.026(2) -0.0032(17) 0.0169(19) -0.0014(17)
O1 0.044(2) 0.028(2) 0.030(2) -0.0048(16) 0.0118(19) 0.0112(17)
O2 0.054(3) 0.030(2) 0.037(2) 0.0074(17) 0.028(2) 0.0148(19)
O3 0.058(3) 0.031(2) 0.035(2) 0.0035(17) 0.024(2) -0.0100(19)
C1 0.022(3) 0.028(3) 0.024(3) -0.002(2) 0.011(2) 0.003(2)
C2 0.022(3) 0.026(3) 0.021(3) 0.000(2) 0.008(2) 0.011(2)
C3 0.040(3) 0.028(3) 0.032(3) 0.008(2) 0.018(3) 0.006(2)
C4 0.034(3) 0.027(3) 0.028(3) -0.003(2) 0.012(2) -0.007(2)
C5 0.027(3) 0.017(2) 0.025(3) 0.0024(19) 0.012(2) 0.006(2)
C6 0.037(3) 0.028(3) 0.024(3) -0.004(2) 0.012(2) -0.004(2)
C11 0.024(3) 0.017(2) 0.021(3) -0.0007(18) 0.013(2) -0.0047(19)
C12 0.024(3) 0.016(2) 0.021(3) 0.0013(18) 0.010(2) -0.0001(19)
C13 0.031(3) 0.028(3) 0.027(3) 0.002(2) 0.017(2) 0.004(2)
C14 0.042(3) 0.033(3) 0.022(3) -0.006(2) 0.018(3) -0.008(2)
C15 0.027(3) 0.033(3) 0.018(3) 0.001(2) 0.007(2) -0.009(2)
C16 0.025(3) 0.025(3) 0.025(3) -0.001(2) 0.012(2) -0.003(2)
C17 0.024(3) 0.025(2) 0.021(3) 0.004(2) 0.012(2) 0.004(2)
C18 0.035(3) 0.018(2) 0.032(3) 0.007(2) 0.018(3) 0.001(2)
C19 0.030(3) 0.027(3) 0.022(3) 0.002(2) 0.010(2) 0.003(2)
C21 0.025(3) 0.031(3) 0.028(3) 0.009(2) 0.013(2) 0.006(2)
C22 0.025(3) 0.032(3) 0.025(3) 0.007(2) 0.013(2) 0.009(2)
C23 0.044(3) 0.030(3) 0.028(3) 0.001(2) 0.022(3) -0.004(2)
C24 0.036(3) 0.024(3) 0.038(3) 0.000(2) 0.019(3) -0.007(2)
C25 0.028(3) 0.018(2) 0.028(3) 0.004(2) 0.012(2) 0.005(2)
C26 0.042(3) 0.029(3) 0.030(3) 0.000(2) 0.021(3) 0.002(2)
C31 0.024(3) 0.026(3) 0.025(3) -0.003(2) 0.013(2) -0.011(2)
C32 0.025(3) 0.022(2) 0.029(3) -0.003(2) 0.015(2) -0.009(2)
C33 0.027(3) 0.030(3) 0.035(3) -0.005(2) 0.016(3) -0.007(2)
C34 0.034(3) 0.041(3) 0.033(3) -0.014(3) 0.021(3) -0.016(3)
C35 0.039(3) 0.047(3) 0.023(3) -0.010(3) 0.012(3) -0.018(3)
C36 0.021(3) 0.039(3) 0.028(3) 0.000(2) 0.010(2) -0.006(2)
C37 0.021(3) 0.028(3) 0.032(3) -0.004(2) 0.014(2) -0.002(2)
C38 0.031(3) 0.024(3) 0.036(3) 0.008(2) 0.013(3) 0.001(2)
C39 0.026(3) 0.031(3) 0.028(3) 0.000(2) 0.008(2) 0.005(2)
C41 0.020(3) 0.030(3) 0.025(3) -0.002(2) 0.012(2) -0.008(2)
C42 0.028(3) 0.034(3) 0.022(3) -0.002(2) 0.010(2) -0.011(2)
C43 0.045(4) 0.029(3) 0.033(3) -0.002(2) 0.017(3) -0.001(3)
C44 0.041(3) 0.034(3) 0.032(3) 0.005(2) 0.017(3) 0.013(3)
C45 0.024(3) 0.024(3) 0.028(3) -0.004(2) 0.013(2) -0.005(2)
C46 0.032(3) 0.029(3) 0.028(3) 0.006(2) 0.012(2) 0.005(2)
C51 0.021(3) 0.019(2) 0.027(3) -0.001(2) 0.014(2) 0.0024(19)
C52 0.032(3) 0.017(2) 0.029(3) 0.000(2) 0.016(2) 0.001(2)
C53 0.034(3) 0.023(3) 0.038(3) 0.004(2) 0.022(3) 0.000(2)
C54 0.031(3) 0.022(2) 0.029(3) 0.007(2) 0.018(2) 0.007(2)
C55 0.024(3) 0.024(2) 0.024(3) 0.004(2) 0.009(2) 0.008(2)
C56 0.019(2) 0.019(2) 0.027(3) 0.0024(19) 0.009(2) 0.0015(19)
C57 0.032(3) 0.020(3) 0.040(3) -0.006(2) 0.019(3) -0.004(2)
C58 0.027(3) 0.028(3) 0.032(3) -0.006(2) 0.012(2) 0.001(2)
C59 0.043(3) 0.039(3) 0.029(3) -0.013(2) 0.020(3) -0.006(3)

loop_
_atom_type_symbol
_atom_type_description
_atom_type_scat_dispersion_real
_atom_type_scat_dispersion_imag
_atom_type_scat_source
C C 0.0033 0.0016 'International Tables Vol C Tables 4.2.6.8 and 6.1.1.4'
H H 0.0000 0.0000 'International Tables Vol C Tables 4.2.6.8 and 6.1.1.4'
N N 0.0061 0.0033 'International Tables Vol C Tables 4.2.6.8 and 6.1.1.4'
O O 0.0106 0.0060 'International Tables Vol C Tables 4.2.6.8 and 6.1.1.4'
Pt Pt -1.7033 8.3905 'International Tables Vol C Tables 4.2.6.8 and 6.1.1.4'

loop_
_geom_angle_atom_site_label_1
_geom_angle_atom_site_label_2
_geom_angle_atom_site_label_3
_geom_angle
_geom_angle_site_symmetry_1
_geom_angle_site_symmetry_3
_geom_angle_publ_flag
C11 Pt1 C1 96.5(2) . . ?
C11 Pt1 N2 174.72(17) . . ?
C1 Pt1 N2 86.75(18) . . ?
C11 Pt1 N1 82.06(18) . . ?
C1 Pt1 N1 178.02(18) . . ?
N2 Pt1 N1 94.59(15) . . ?
C31 Pt2 C21 96.6(2) . . ?
C31 Pt2 N4 173.29(19) . . ?
C21 Pt2 N4 89.85(18) . . ?
C31 Pt2 N3 81.45(19) . . ?
C21 Pt2 N3 176.20(18) . . ?
N4 Pt2 N3 91.99(15) . . ?
C51 Pt3 C41 94.5(2) . . ?
C51 Pt3 N6 174.59(18) . . ?
C41 Pt3 N6 90.75(18) . . ?
C51 Pt3 N5 81.78(18) . . ?
C41 Pt3 N5 174.71(18) . . ?
N6 Pt3 N5 92.86(15) . . ?
C18 N1 C19 108.7(4) . . ?
C18 N1 C17 108.8(4) . . ?
C19 N1 C17 108.6(4) . . ?
C18 N1 Pt1 108.2(3) . . ?
C19 N1 Pt1 115.3(3) . . ?
C17 N1 Pt1 107.1(3) . . ?
C5 N2 Pt1 131.6(3) . . ?
C39 N3 C38 108.5(4) . . ?
C39 N3 C37 109.1(4) . . ?
C38 N3 C37 109.3(4) . . ?
C39 N3 Pt2 115.0(3) . . ?
C38 N3 Pt2 109.3(3) . . ?
C37 N3 Pt2 105.5(3) . . ?
C25 N4 Pt2 133.4(3) . . ?
C59 N5 C58 109.6(4) . . ?
C59 N5 C57 108.4(4) . . ?
C58 N5 C57 109.5(4) . . ?
C59 N5 Pt3 114.8(3) . . ?
C58 N5 Pt3 109.4(3) . . ?
C57 N5 Pt3 105.1(3) . . ?
C45 N6 Pt3 132.0(3) . . ?
C2 C1 Pt1 104.9(3) . . ?
O1 C2 C1 123.3(5) . . ?
O1 C2 C3 118.6(5) . . ?
C1 C2 C3 118.1(4) . . ?
N2 C5 C4 120.9(4) . . ?
N2 C5 C6 122.6(4) . . ?
C4 C5 C6 116.6(4) . . ?
C16 C11 C12 115.6(4) . . ?
C16 C11 Pt1 130.5(4) . . ?
C12 C11 Pt1 113.8(4) . . ?
C13 C12 C11 121.9(5) . . ?
C13 C12 C17 121.7(4) . . ?
C11 C12 C17 116.4(4) . . ?
C12 C13 C14 120.2(5) . . ?
C15 C14 C13 118.9(5) . . ?
C14 C15 C16 120.7(5) . . ?
C15 C16 C11 122.6(5) . . ?
N1 C17 C12 109.1(4) . . ?
C22 C21 Pt2 106.1(3) . . ?
O2 C22 C21 123.6(5) . . ?
O2 C22 C23 117.7(5) . . ?
C21 C22 C23 118.6(5) . . ?
N4 C25 C24 120.7(5) . . ?
N4 C25 C26 122.6(5) . . ?
C24 C25 C26 116.8(5) . . ?
C36 C31 C32 115.4(5) . . ?
C36 C31 Pt2 131.2(4) . . ?
C32 C31 Pt2 113.4(4) . . ?
C33 C32 C31 122.7(5) . . ?
C33 C32 C37 120.8(5) . . ?
C31 C32 C37 116.5(4) . . ?
C34 C33 C32 120.2(5) . . ?
C33 C34 C35 118.8(5) . . ?
C34 C35 C36 120.8(5) . . ?
C35 C36 C31 122.1(5) . . ?
C32 C37 N3 108.8(4) . . ?
C42 C41 Pt3 107.5(3) . . ?
O3 C42 C41 122.7(5) . . ?
O3 C42 C43 118.5(5) . . ?
C41 C42 C43 118.7(4) . . ?
N6 C45 C44 120.9(5) . . ?
N6 C45 C46 123.1(4) . . ?
C44 C45 C46 116.0(5) . . ?
C56 C51 C52 116.2(4) . . ?
C56 C51 Pt3 130.3(4) . . ?
C52 C51 Pt3 113.3(4) . . ?
C53 C52 C51 121.3(5) . . ?
C53 C52 C57 122.6(5) . . ?
C51 C52 C57 116.0(4) . . ?
C54 C53 C52 120.4(5) . . ?
C55 C54 C53 119.2(5) . . ?
C54 C55 C56 120.7(5) . . ?
C51 C56 C55 122.0(5) . . ?
C52 C57 N5 109.1(4) . . ?

loop_
_geom_bond_atom_site_label_1
_geom_bond_atom_site_label_2
_geom_bond_distance
_geom_bond_site_symmetry_2
_geom_bond_publ_flag
Pt1 C11 1.997(5) . ?
Pt1 C1 2.078(5) . ?
Pt1 N2 2.097(4) . ?
Pt1 N1 2.134(4) . ?
Pt2 C31 2.007(5) . ?
Pt2 C21 2.076(5) . ?
Pt2 N4 2.092(4) . ?
Pt2 N3 2.138(4) . ?
Pt3 C51 2.003(5) . ?
Pt3 C41 2.084(5) . ?
Pt3 N6 2.100(4) . ?
Pt3 N5 2.143(4) . ?
N1 C18 1.478(6) . ?
N1 C19 1.488(6) . ?
N1 C17 1.490(6) . ?
N2 C5 1.277(6) . ?
N3 C39 1.480(7) . ?
N3 C38 1.482(6) . ?
N3 C37 1.493(6) . ?
N4 C25 1.273(6) . ?
N5 C59 1.474(6) . ?
N5 C58 1.478(6) . ?
N5 C57 1.499(7) . ?
N6 C45 1.274(6) . ?
O1 C2 1.242(6) . ?
O2 C22 1.242(6) . ?
O3 C42 1.237(6) . ?
C1 C2 1.457(7) . ?
C2 C3 1.508(7) . ?
C4 C5 1.490(7) . ?
C5 C6 1.504(7) . ?
C11 C16 1.401(7) . ?
C11 C12 1.420(7) . ?
C12 C13 1.394(7) . ?
C12 C17 1.497(7) . ?
C13 C14 1.398(8) . ?
C14 C15 1.377(8) . ?
C15 C16 1.390(7) . ?
C21 C22 1.456(7) . ?
C22 C23 1.519(7) . ?
C24 C25 1.496(7) . ?
C25 C26 1.506(7) . ?
C31 C36 1.404(7) . ?
C31 C32 1.406(7) . ?
C32 C33 1.399(7) . ?
C32 C37 1.489(7) . ?
C33 C34 1.382(8) . ?
C34 C35 1.383(8) . ?
C35 C36 1.400(8) . ?
C41 C42 1.454(7) . ?
C42 C43 1.524(7) . ?
C44 C45 1.494(7) . ?
C45 C46 1.499(7) . ?
C51 C56 1.391(7) . ?
C51 C52 1.422(7) . ?
C52 C53 1.394(7) . ?
C52 C57 1.499(7) . ?
C53 C54 1.383(8) . ?
C54 C55 1.374(7) . ?
C55 C56 1.395(7) . ?

loop_
_geom_hbond_atom_site_label_D
_geom_hbond_atom_site_label_H
_geom_hbond_atom_site_label_A
_geom_hbond_distance_DH
_geom_hbond_distance_HA
_geom_hbond_distance_DA
_geom_hbond_angle_DHA
_geom_hbond_site_symmetry_A
N4 H04 O3 0.90(4) 2.00(4) 2.877(5) 165(5) .
N2 H02 O2 0.90(4) 2.08(4) 2.973(5) 170(5) 4_566
N6 H06 O1 0.90(4) 1.98(4) 2.873(5) 169(5) 3_666
C6 H6C O2 0.98 2.51 3.346(7) 143.3 4_566
